data_7210816
loop_
_publ_author_name
'Zhao, Yi'
'Liang, Li-Li'
'Chen, Kai'
'Zhang, Ting'
'Xiao, Xin'
'Zhang, Yun-Qian'
'Tao, Zhu'
'Xue, Sai-Feng'
'Zhu, Qian-Jiang'

_publ_section_title
;
 Inorganic anion-aided coordination of lanthanide metal ions to
 cucurbituril and supramolecular self-assembly: potential applications in
 the separation of light lanthanides
;
_journal_issue 39
_journal_name_full CrystEngComm
_journal_page_first 7987
_journal_paper_doi 10.1039/c3ce40568k
_journal_volume 15
_journal_year 2013
_chemical_formula_sum 'C36 H98 Cl10 Eu2 N24 O43 Zn2'
_chemical_formula_weight 2344.54
_chemical_name_systematic
;
?
;
_space_group_IT_number 14
_symmetry_cell_setting monoclinic
_symmetry_space_group_name_Hall '-P 2ybc'
_symmetry_space_group_name_H-M 'P 1 21/c 1'
_atom_sites_solution_hydrogens geom
_atom_sites_solution_primary direct
_atom_sites_solution_secondary difmap
_audit_creation_method SHELXL-97
_cell_angle_alpha 90.00
_cell_angle_beta 95.595(6)
_cell_angle_gamma 90.00
_cell_formula_units_Z 4
_cell_length_a 10.3737(18)
_cell_length_b 27.124(5)
_cell_length_c 29.044(5)
_cell_measurement_temperature 223(2)
_cell_volume 8133(2)
_computing_structure_refinement 'SHELXL-97 (Sheldrick, 1997)'
_diffrn_ambient_temperature 223(2)
_diffrn_measured_fraction_theta_full 0.994
_diffrn_measured_fraction_theta_max 0.994
_diffrn_measurement_device_type 'Bruker CCD Area Detector'
_diffrn_measurement_method '\f and \w scan'
_diffrn_radiation_monochromator graphite
_diffrn_radiation_source 'fine-focus sealed tube'
_diffrn_radiation_type MoK\a
_diffrn_radiation_wavelength 0.71073
_diffrn_reflns_av_R_equivalents 0.0671
_diffrn_reflns_av_sigmaI/netI 0.0535
_diffrn_reflns_limit_h_max 12
_diffrn_reflns_limit_h_min -11
_diffrn_reflns_limit_k_max 32
_diffrn_reflns_limit_k_min -32
_diffrn_reflns_limit_l_max 34
_diffrn_reflns_limit_l_min -31
_diffrn_reflns_number 70955
_diffrn_reflns_theta_full 25.00
_diffrn_reflns_theta_max 25.00
_diffrn_reflns_theta_min 1.03
_exptl_absorpt_coefficient_mu 2.540
_exptl_absorpt_correction_T_max 0.6578
_exptl_absorpt_correction_T_min 0.5693
_exptl_absorpt_correction_type multi-scan
_exptl_absorpt_process_details 'SADABS (Bruker, 2008)'
_exptl_crystal_colour colorless
_exptl_crystal_density_diffrn 1.915
_exptl_crystal_density_method 'not measured'
_exptl_crystal_description prism
_exptl_crystal_F_000 4728
_exptl_crystal_size_max 0.25
_exptl_crystal_size_mid 0.21
_exptl_crystal_size_min 0.18
_platon_squeeze_details
;
;
_refine_diff_density_max 2.380
_refine_diff_density_min -2.037
_refine_diff_density_rms 0.144
_refine_ls_extinction_method none
_refine_ls_goodness_of_fit_ref 1.070
_refine_ls_hydrogen_treatment constr
_refine_ls_matrix_type full
_refine_ls_number_parameters 865
_refine_ls_number_reflns 14262
_refine_ls_number_restraints 0
_refine_ls_restrained_S_all 1.070
_refine_ls_R_factor_all 0.0669
_refine_ls_R_factor_gt 0.0524
_refine_ls_shift/su_max 0.001
_refine_ls_shift/su_mean 0.000
_refine_ls_structure_factor_coef Fsqd
_refine_ls_weighting_details 'calc w=1/[\s^2^(Fo^2^)+(0.0994P)^2^+0.0000P] where P=(Fo^2^+2Fc^2^)/3'
_refine_ls_weighting_scheme calc
_refine_ls_wR_factor_gt 0.1541
_refine_ls_wR_factor_ref 0.1615
_reflns_number_gt 10891
_reflns_number_total 14262
_reflns_threshold_expression >2sigma(I)
_cod_data_source_file c3ce40568k.txt
_cod_data_source_block p307
_cod_original_sg_symbol_H-M 'P 21/c'
_cod_database_code 7210816

loop_
_symmetry_equiv_pos_as_xyz
'x, y, z'
'-x, y+1/2, -z+1/2'
'-x, -y, -z'
'x, -y-1/2, z-1/2'

loop_
_atom_site_label
_atom_site_type_symbol
_atom_site_fract_x
_atom_site_fract_y
_atom_site_fract_z
_atom_site_U_iso_or_equiv
_atom_site_adp_type
_atom_site_occupancy
_atom_site_symmetry_multiplicity
_atom_site_calc_flag
_atom_site_refinement_flags
Cl9 Cl 0.4864(2) 0.25268(12) 0.12068(7) 0.0772(7) Uani 1 1 d .
Cl10 Cl 1.0150(2) 0.24640(14) -0.37879(8) 0.0944(10) Uani 1 1 d .
Cl1 Cl 1.2544(2) -0.10740(8) -0.11769(6) 0.0558(5) Uani 1 1 d .
Cl2 Cl 1.0385(4) -0.02341(13) -0.18998(11) 0.1263(14) Uani 1 1 d .
Cl3 Cl 1.0162(4) -0.03452(13) -0.06297(13) 0.1470(18) Uani 1 1 d .
Cl4 Cl 1.2912(3) 0.02695(12) -0.10981(16) 0.1308(14) Uani 1 1 d .
Cl5 Cl 0.2316(3) 0.61319(10) -0.12599(8) 0.0931(9) Uani 1 1 d .
Cl6 Cl 0.4587(4) 0.54439(14) -0.19125(13) 0.1561(19) Uani 1 1 d .
Cl7 Cl 0.4662(5) 0.5305(2) -0.06429(14) 0.202(3) Uani 1 1 d .
Cl8 Cl 0.2084(5) 0.4784(2) -0.1371(3) 0.286(4) Uani 1 1 d .
Zn1 Zn 1.14792(10) -0.03510(4) -0.11986(4) 0.0633(3) Uani 1 1 d .
Zn2 Zn 0.34192(13) 0.54312(5) -0.13073(5) 0.0857(4) Uani 1 1 d .
O1W O 1.2147(4) 0.31678(18) -0.04361(17) 0.0436(12) Uani 1 1 d .
O2W O 1.2539(4) 0.15624(17) 0.01203(16) 0.0436(12) Uani 1 1 d .
O3W O 1.2798(4) 0.1884(2) -0.09648(15) 0.0475(13) Uani 1 1 d .
O4W O 1.0656(5) 0.2522(2) -0.10360(17) 0.0566(14) Uani 1 1 d .
O5W O 1.2446(5) 0.2556(2) 0.04762(16) 0.0525(14) Uani 1 1 d .
O6W O 0.2848(4) 0.19404(18) -0.21462(16) 0.0425(11) Uani 1 1 d .
O7W O 0.2438(4) 0.35335(19) -0.27283(15) 0.0454(12) Uani 1 1 d .
O8W O 0.4346(5) 0.2593(2) -0.15536(17) 0.0542(14) Uani 1 1 d .
O9W O 0.2553(5) 0.2538(2) -0.30670(16) 0.0540(14) Uani 1 1 d .
O10W O 0.2212(4) 0.3230(2) -0.16225(15) 0.0473(13) Uani 1 1 d .
Eu1 Eu 1.19483(3) 0.228883(12) -0.032742(11) 0.02812(11) Uani 1 1 d .
Eu2 Eu 0.30395(3) 0.281591(12) -0.226204(11) 0.02899(11) Uani 1 1 d .
C1 C 0.9015(5) 0.2548(2) 0.0120(2) 0.0278(13) Uani 1 1 d .
C2 C 0.7097(6) 0.2790(2) 0.0412(2) 0.0293(14) Uani 1 1 d .
H2 H 0.7072 0.2930 0.0726 0.035 Uiso 1 1 calc R
C3 C 0.7221(5) 0.2222(2) 0.0421(2) 0.0261(13) Uani 1 1 d .
H3 H 0.7209 0.2091 0.0738 0.031 Uiso 1 1 calc R
C4 C 0.5320(5) 0.2439(2) -0.0023(2) 0.0281(13) Uani 1 1 d .
C5 C 0.9104(6) 0.1659(2) 0.0279(2) 0.0310(14) Uani 1 1 d .
H5A H 1.0040 0.1719 0.0326 0.037 Uiso 1 1 calc R
H5B H 0.8852 0.1483 0.0550 0.037 Uiso 1 1 calc R
C6 C 0.5778(6) 0.1540(2) 0.0047(2) 0.0335(15) Uani 1 1 d .
H6A H 0.4847 0.1507 -0.0043 0.040 Uiso 1 1 calc R
H6B H 0.5978 0.1359 0.0338 0.040 Uiso 1 1 calc R
C7 C 0.9518(5) 0.1363(2) -0.0494(2) 0.0272(13) Uani 1 1 d .
C8 C 0.7698(5) 0.1042(2) -0.0196(2) 0.0292(14) Uani 1 1 d .
H8 H 0.7636 0.0806 0.0061 0.035 Uiso 1 1 calc R
C9 C 0.7881(5) 0.0779(2) -0.0657(2) 0.0293(14) Uani 1 1 d .
H9 H 0.8029 0.0421 -0.0615 0.035 Uiso 1 1 calc R
C10 C 0.5904(6) 0.1188(2) -0.0730(2) 0.0362(16) Uani 1 1 d .
C11 C 0.9687(6) 0.0866(2) -0.1196(2) 0.0319(14) Uani 1 1 d .
H11A H 1.0597 0.0965 -0.1139 0.038 Uiso 1 1 calc R
H11B H 0.9660 0.0505 -0.1208 0.038 Uiso 1 1 calc R
C12 C 0.6344(6) 0.0663(2) -0.1388(2) 0.0344(15) Uani 1 1 d .
H12A H 0.5396 0.0655 -0.1440 0.041 Uiso 1 1 calc R
H12B H 0.6651 0.0321 -0.1382 0.041 Uiso 1 1 calc R
C13 C 0.9830(6) 0.1393(2) -0.1873(2) 0.0305(14) Uani 1 1 d .
C14 C 0.8099(6) 0.0838(2) -0.1922(2) 0.0311(14) Uani 1 1 d .
H14 H 0.8256 0.0484 -0.1978 0.037 Uiso 1 1 calc R
C15 C 0.8055(5) 0.1136(2) -0.2374(2) 0.0288(14) Uani 1 1 d .
H15 H 0.8087 0.0918 -0.2646 0.035 Uiso 1 1 calc R
C16 C 0.6100(6) 0.1236(2) -0.2049(2) 0.0336(15) Uani 1 1 d .
C17 C 0.9683(6) 0.1744(2) -0.2658(2) 0.0288(13) Uani 1 1 d .
H17A H 0.9535 0.1567 -0.2952 0.035 Uiso 1 1 calc R
H17B H 1.0621 0.1785 -0.2588 0.035 Uiso 1 1 calc R
C18 C 0.6284(6) 0.1668(2) -0.2782(2) 0.0314(14) Uani 1 1 d .
H18A H 0.6500 0.1503 -0.3064 0.038 Uiso 1 1 calc R
H18B H 0.5338 0.1668 -0.2784 0.038 Uiso 1 1 calc R
C19 C 0.9683(5) 0.2655(2) -0.2565(2) 0.0266(13) Uani 1 1 d .
C20 C 0.7891(5) 0.2315(2) -0.2998(2) 0.0264(13) Uani 1 1 d .
H20 H 0.7907 0.2175 -0.3313 0.032 Uiso 1 1 calc R
C21 C 0.7777(5) 0.2881(2) -0.3008(2) 0.0283(14) Uani 1 1 d .
H21 H 0.7800 0.3013 -0.3325 0.034 Uiso 1 1 calc R
C22 C 0.5976(5) 0.2553(2) -0.2707(2) 0.0280(13) Uani 1 1 d .
C23 C 0.9214(6) 0.3556(2) -0.2624(2) 0.0331(15) Uani 1 1 d .
H23A H 1.0141 0.3580 -0.2521 0.040 Uiso 1 1 calc R
H23B H 0.9060 0.3736 -0.2916 0.040 Uiso 1 1 calc R
C24 C 0.5881(5) 0.3445(2) -0.2872(2) 0.0278(13) Uani 1 1 d .
H24A H 0.6124 0.3623 -0.3144 0.033 Uiso 1 1 calc R
H24B H 0.4947 0.3382 -0.2917 0.033 Uiso 1 1 calc R
C25 C 0.9066(6) 0.3913(2) -0.1858(2) 0.0367(16) Uani 1 1 d .
C26 C 0.7312(6) 0.4063(2) -0.2392(2) 0.0332(14) Uani 1 1 d .
H26 H 0.7373 0.4300 -0.2648 0.040 Uiso 1 1 calc R
C27 C 0.7101(6) 0.4322(2) -0.1935(2) 0.0338(15) Uani 1 1 d .
H27 H 0.6952 0.4680 -0.1981 0.041 Uiso 1 1 calc R
C28 C 0.5465(6) 0.3747(2) -0.2101(2) 0.0311(14) Uani 1 1 d .
C29 C 0.8651(6) 0.4438(2) -0.1196(2) 0.0372(15) Uani 1 1 d .
H29A H 0.9598 0.4447 -0.1142 0.045 Uiso 1 1 calc R
H29B H 0.8340 0.4779 -0.1194 0.045 Uiso 1 1 calc R
C30 C 0.5311(6) 0.4237(2) -0.1392(2) 0.0364(15) Uani 1 1 d .
H30A H 0.5359 0.4597 -0.1374 0.044 Uiso 1 1 calc R
H30B H 0.4395 0.4147 -0.1449 0.044 Uiso 1 1 calc R
C31 C 0.8903(6) 0.3866(2) -0.0540(2) 0.0343(15) Uani 1 1 d .
C32 C 0.6872(5) 0.4266(2) -0.0670(2) 0.0297(14) Uani 1 1 d .
H32 H 0.6708 0.4619 -0.0615 0.036 Uiso 1 1 calc R
C33 C 0.6913(5) 0.3958(2) -0.0216(2) 0.0328(15) Uani 1 1 d .
H33 H 0.6859 0.4172 0.0057 0.039 Uiso 1 1 calc R
C34 C 0.5195(5) 0.3699(2) -0.0722(2) 0.0275(13) Uani 1 1 d .
C35 C 0.8717(6) 0.3432(2) 0.0190(2) 0.0333(15) Uani 1 1 d .
H35A H 0.9660 0.3425 0.0184 0.040 Uiso 1 1 calc R
H35B H 0.8530 0.3601 0.0474 0.040 Uiso 1 1 calc R
C36 C 0.5305(6) 0.3352(2) 0.0070(2) 0.0327(15) Uani 1 1 d .
H36A H 0.5450 0.3531 0.0364 0.039 Uiso 1 1 calc R
H36B H 0.4369 0.3310 -0.0001 0.039 Uiso 1 1 calc R
N1 N 0.8248(4) 0.29399(19) 0.01994(17) 0.0267(11) Uani 1 1 d .
N2 N 0.8442(4) 0.21268(18) 0.02427(18) 0.0268(11) Uani 1 1 d .
N3 N 0.5907(4) 0.28673(18) 0.01250(17) 0.0278(11) Uani 1 1 d .
N4 N 0.6092(4) 0.20580(19) 0.01220(17) 0.0281(11) Uani 1 1 d .
N5 N 0.8830(4) 0.13543(18) -0.01216(17) 0.0274(11) Uani 1 1 d .
N6 N 0.9012(4) 0.10291(19) -0.08094(17) 0.0299(12) Uani 1 1 d .
N7 N 0.6486(4) 0.13201(19) -0.03069(18) 0.0307(12) Uani 1 1 d .
N8 N 0.6706(4) 0.08810(18) -0.09422(18) 0.0299(12) Uani 1 1 d .
N9 N 0.9174(5) 0.10557(18) -0.16376(17) 0.0299(12) Uani 1 1 d .
N10 N 0.9210(5) 0.14521(18) -0.23041(17) 0.0295(12) Uani 1 1 d .
N11 N 0.6841(5) 0.09138(19) -0.17720(18) 0.0328(12) Uani 1 1 d .
N12 N 0.6838(4) 0.13894(18) -0.23837(18) 0.0301(12) Uani 1 1 d .
N13 N 0.9096(5) 0.22287(17) -0.27143(17) 0.0268(11) Uani 1 1 d .
N14 N 0.8886(4) 0.30350(18) -0.27083(17) 0.0285(11) Uani 1 1 d .
N15 N 0.6729(5) 0.21646(18) -0.27846(18) 0.0286(12) Uani 1 1 d .
N16 N 0.6570(4) 0.29768(18) -0.28335(17) 0.0260(11) Uani 1 1 d .
N17 N 0.8502(5) 0.37882(19) -0.22871(18) 0.0322(12) Uani 1 1 d .
N18 N 0.8289(5) 0.42254(19) -0.16557(19) 0.0355(13) Uani 1 1 d .
N19 N 0.6165(4) 0.37470(18) -0.24685(17) 0.0283(11) Uani 1 1 d .
N20 N 0.5972(4) 0.40764(19) -0.17842(17) 0.0292(11) Uani 1 1 d .
N21 N 0.8163(5) 0.41815(19) -0.0825(2) 0.0363(13) Uani 1 1 d .
N22 N 0.8158(5) 0.37116(19) -0.02015(18) 0.0316(12) Uani 1 1 d .
N23 N 0.5813(5) 0.40365(18) -0.09553(17) 0.0310(12) Uani 1 1 d .
N24 N 0.5803(5) 0.36486(18) -0.02949(17) 0.0301(12) Uani 1 1 d .
O1 O 1.0086(4) 0.25809(17) -0.00252(15) 0.0337(10) Uani 1 1 d .
O2 O 1.0480(4) 0.16230(16) -0.05394(14) 0.0360(10) Uani 1 1 d .
O3 O 1.0836(4) 0.15993(17) -0.17205(14) 0.0381(11) Uani 1 1 d .
O4 O 1.0743(4) 0.26896(16) -0.23418(15) 0.0345(10) Uani 1 1 d .
O5 O 1.0140(5) 0.3784(2) -0.16878(19) 0.0608(16) Uani 1 1 d .
O6 O 0.9999(4) 0.37571(18) -0.05869(17) 0.0452(12) Uani 1 1 d .
O7 O 0.4256(4) 0.24105(17) -0.02430(15) 0.0360(11) Uani 1 1 d .
O8 O 0.4836(4) 0.1316(2) -0.08941(18) 0.0557(14) Uani 1 1 d .
O9 O 0.4985(4) 0.13397(18) -0.20096(17) 0.0430(12) Uani 1 1 d .
O10 O 0.4915(4) 0.25290(17) -0.25649(15) 0.0350(10) Uani 1 1 d .
O11 O 0.4513(4) 0.34930(16) -0.20584(15) 0.0366(11) Uani 1 1 d .
O12 O 0.4166(4) 0.34925(18) -0.08727(15) 0.0410(11) Uani 1 1 d .

loop_
_atom_site_aniso_label
_atom_site_aniso_U_11
_atom_site_aniso_U_22
_atom_site_aniso_U_33
_atom_site_aniso_U_23
_atom_site_aniso_U_13
_atom_site_aniso_U_12
Cl9 0.0391(12) 0.150(2) 0.0415(12) 0.0085(13) -0.0026(9) -0.0112(13)
Cl10 0.0410(13) 0.199(3) 0.0409(12) 0.0136(16) -0.0052(9) -0.0267(16)
Cl1 0.0749(15) 0.0478(11) 0.0477(12) 0.0011(8) 0.0212(10) 0.0168(9)
Cl2 0.153(3) 0.107(2) 0.108(2) -0.0319(19) -0.040(2) 0.070(2)
Cl3 0.175(3) 0.132(3) 0.154(3) 0.080(2) 0.118(3) 0.097(3)
Cl4 0.080(2) 0.079(2) 0.235(4) -0.023(2) 0.024(2) -0.0139(16)
Cl5 0.139(3) 0.0793(18) 0.0681(17) 0.0084(13) 0.0460(16) 0.0404(16)
Cl6 0.215(4) 0.125(3) 0.149(3) 0.063(2) 0.118(3) 0.095(3)
Cl7 0.250(5) 0.237(5) 0.112(3) -0.037(3) -0.017(3) 0.180(5)
Cl8 0.133(4) 0.149(4) 0.601(13) -0.134(6) 0.165(6) -0.069(3)
Zn1 0.0711(7) 0.0495(6) 0.0708(7) -0.0006(5) 0.0148(5) 0.0091(5)
Zn2 0.0974(9) 0.0681(8) 0.0943(9) 0.0008(6) 0.0231(7) 0.0151(7)
O1W 0.022(2) 0.052(3) 0.056(3) 0.011(2) 0.004(2) -0.001(2)
O2W 0.032(3) 0.054(3) 0.043(3) 0.010(2) -0.003(2) -0.006(2)
O3W 0.031(3) 0.078(4) 0.033(3) -0.009(2) -0.002(2) 0.011(2)
O4W 0.036(3) 0.083(4) 0.046(3) 0.017(3) -0.017(2) -0.010(3)
O5W 0.038(3) 0.087(4) 0.030(3) -0.015(3) -0.005(2) 0.007(3)
O6W 0.028(2) 0.050(3) 0.050(3) 0.009(2) 0.008(2) 0.000(2)
O7W 0.032(3) 0.064(3) 0.039(3) 0.011(2) -0.002(2) -0.007(2)
O8W 0.042(3) 0.072(4) 0.044(3) 0.015(3) -0.018(2) -0.004(3)
O9W 0.033(3) 0.090(4) 0.037(3) -0.007(3) -0.002(2) 0.008(3)
O10W 0.033(3) 0.080(4) 0.029(3) -0.010(2) 0.002(2) 0.007(2)
Eu1 0.01240(18) 0.0448(2) 0.02696(19) 0.00068(13) 0.00083(12) -0.00218(12)
Eu2 0.01269(18) 0.0471(2) 0.02704(19) 0.00122(13) 0.00119(12) -0.00231(12)
C1 0.017(3) 0.043(4) 0.023(3) -0.004(3) -0.004(2) -0.001(3)
C2 0.019(3) 0.039(4) 0.030(4) 0.001(3) 0.002(3) 0.000(2)
C3 0.015(3) 0.043(4) 0.020(3) 0.003(3) 0.004(2) 0.001(2)
C4 0.013(3) 0.044(4) 0.027(3) -0.004(3) 0.003(2) -0.003(3)
C5 0.020(3) 0.046(4) 0.025(3) 0.006(3) -0.004(2) 0.010(3)
C6 0.015(3) 0.043(4) 0.044(4) 0.000(3) 0.009(3) -0.003(3)
C7 0.016(3) 0.037(3) 0.027(3) 0.005(3) -0.003(2) 0.005(2)
C8 0.017(3) 0.030(3) 0.040(4) 0.005(3) 0.004(3) 0.002(2)
C9 0.023(3) 0.029(3) 0.035(4) 0.005(3) 0.004(3) 0.003(2)
C10 0.021(3) 0.036(4) 0.050(4) 0.008(3) -0.002(3) -0.006(3)
C11 0.019(3) 0.036(4) 0.040(4) 0.006(3) 0.002(3) 0.007(2)
C12 0.027(3) 0.034(4) 0.042(4) 0.006(3) 0.003(3) -0.006(3)
C13 0.023(3) 0.035(3) 0.033(4) -0.009(3) 0.005(3) 0.001(3)
C14 0.024(3) 0.031(3) 0.038(4) -0.007(3) -0.001(3) -0.001(2)
C15 0.022(3) 0.031(3) 0.034(4) -0.010(3) 0.000(3) 0.002(2)
C16 0.026(4) 0.031(3) 0.043(4) -0.003(3) -0.002(3) -0.002(3)
C17 0.021(3) 0.035(3) 0.031(3) -0.003(3) 0.009(3) 0.006(2)
C18 0.018(3) 0.035(3) 0.040(4) 0.001(3) -0.006(3) -0.004(2)
C19 0.012(3) 0.037(3) 0.032(3) 0.002(3) 0.008(2) -0.004(2)
C20 0.014(3) 0.041(4) 0.025(3) 0.001(3) 0.003(2) -0.003(2)
C21 0.016(3) 0.043(4) 0.025(3) 0.005(3) 0.001(2) 0.000(2)
C22 0.016(3) 0.044(4) 0.024(3) 0.005(3) -0.002(2) 0.001(3)
C23 0.019(3) 0.035(4) 0.047(4) 0.003(3) 0.012(3) -0.006(3)
C24 0.018(3) 0.037(3) 0.029(3) 0.009(3) 0.004(2) 0.002(2)
C25 0.022(3) 0.032(4) 0.056(5) 0.000(3) 0.006(3) -0.001(3)
C26 0.027(3) 0.032(3) 0.042(4) 0.006(3) 0.012(3) 0.000(3)
C27 0.022(3) 0.033(4) 0.047(4) 0.005(3) 0.005(3) 0.002(3)
C28 0.020(3) 0.043(4) 0.030(4) 0.007(3) -0.001(3) 0.004(3)
C29 0.028(4) 0.037(4) 0.048(4) 0.001(3) 0.007(3) -0.006(3)
C30 0.026(3) 0.038(4) 0.045(4) -0.005(3) 0.001(3) 0.008(3)
C31 0.026(4) 0.033(4) 0.044(4) 0.002(3) 0.003(3) -0.005(3)
C32 0.016(3) 0.031(3) 0.043(4) -0.007(3) 0.005(3) -0.002(2)
C33 0.020(3) 0.038(4) 0.041(4) -0.014(3) 0.006(3) 0.004(3)
C34 0.018(3) 0.031(3) 0.034(4) -0.008(3) 0.005(3) 0.002(2)
C35 0.015(3) 0.052(4) 0.032(4) -0.008(3) 0.001(3) -0.004(3)
C36 0.014(3) 0.045(4) 0.038(4) -0.007(3) -0.001(3) 0.008(3)
N1 0.011(2) 0.037(3) 0.032(3) -0.002(2) 0.003(2) 0.000(2)
N2 0.012(2) 0.035(3) 0.034(3) 0.001(2) 0.004(2) 0.000(2)
N3 0.014(3) 0.039(3) 0.031(3) -0.004(2) 0.001(2) 0.000(2)
N4 0.014(2) 0.037(3) 0.034(3) -0.005(2) 0.003(2) -0.002(2)
N5 0.016(3) 0.037(3) 0.030(3) 0.002(2) 0.000(2) -0.002(2)
N6 0.014(3) 0.040(3) 0.035(3) -0.002(2) 0.001(2) -0.004(2)
N7 0.014(3) 0.038(3) 0.039(3) -0.002(2) 0.001(2) 0.000(2)
N8 0.019(3) 0.031(3) 0.039(3) -0.010(2) -0.001(2) -0.003(2)
N9 0.021(3) 0.036(3) 0.034(3) 0.000(2) 0.005(2) -0.002(2)
N10 0.020(3) 0.035(3) 0.034(3) -0.001(2) 0.002(2) -0.001(2)
N11 0.020(3) 0.037(3) 0.041(3) 0.006(2) 0.005(2) 0.000(2)
N12 0.016(3) 0.034(3) 0.040(3) 0.007(2) 0.003(2) -0.002(2)
N13 0.020(3) 0.034(3) 0.026(3) -0.003(2) -0.001(2) 0.003(2)
N14 0.013(2) 0.036(3) 0.036(3) -0.003(2) 0.001(2) -0.006(2)
N15 0.012(2) 0.039(3) 0.034(3) 0.004(2) 0.001(2) 0.000(2)
N16 0.013(2) 0.034(3) 0.032(3) 0.000(2) 0.005(2) -0.001(2)
N17 0.018(3) 0.035(3) 0.044(3) 0.000(2) 0.004(2) -0.001(2)
N18 0.021(3) 0.035(3) 0.050(4) -0.007(3) 0.000(2) 0.000(2)
N19 0.014(3) 0.036(3) 0.035(3) 0.002(2) 0.005(2) -0.003(2)
N20 0.017(3) 0.040(3) 0.031(3) 0.004(2) 0.003(2) -0.002(2)
N21 0.020(3) 0.034(3) 0.056(4) 0.005(3) 0.010(2) 0.003(2)
N22 0.021(3) 0.038(3) 0.035(3) 0.000(2) 0.000(2) -0.002(2)
N23 0.025(3) 0.034(3) 0.034(3) -0.001(2) 0.002(2) -0.001(2)
N24 0.021(3) 0.034(3) 0.036(3) 0.003(2) 0.004(2) -0.002(2)
O1 0.015(2) 0.046(3) 0.040(3) 0.002(2) 0.0067(18) 0.0017(18)
O2 0.021(2) 0.052(3) 0.035(3) -0.003(2) 0.0007(18) -0.010(2)
O3 0.024(2) 0.059(3) 0.032(2) 0.003(2) 0.0002(19) -0.011(2)
O4 0.012(2) 0.046(3) 0.044(3) -0.001(2) -0.0028(19) -0.0009(17)
O5 0.034(3) 0.070(4) 0.075(4) -0.025(3) -0.010(3) 0.017(3)
O6 0.025(3) 0.051(3) 0.061(3) 0.011(2) 0.013(2) 0.009(2)
O7 0.012(2) 0.046(3) 0.048(3) 0.000(2) -0.0058(19) -0.0020(18)
O8 0.026(3) 0.070(4) 0.067(4) -0.017(3) -0.014(2) 0.011(2)
O9 0.018(2) 0.054(3) 0.057(3) 0.006(2) 0.006(2) 0.004(2)
O10 0.011(2) 0.052(3) 0.043(3) 0.004(2) 0.0052(18) -0.0056(18)
O11 0.023(2) 0.047(3) 0.040(3) -0.001(2) 0.0062(19) -0.013(2)
O12 0.025(2) 0.058(3) 0.040(3) -0.002(2) 0.003(2) -0.008(2)

loop_
_atom_type_symbol
_atom_type_description
_atom_type_scat_dispersion_real
_atom_type_scat_dispersion_imag
_atom_type_scat_source
C C 0.0033 0.0016 'International Tables Vol C Tables 4.2.6.8 and 6.1.1.4'
H H 0.0000 0.0000 'International Tables Vol C Tables 4.2.6.8 and 6.1.1.4'
N N 0.0061 0.0033 'International Tables Vol C Tables 4.2.6.8 and 6.1.1.4'
O O 0.0106 0.0060 'International Tables Vol C Tables 4.2.6.8 and 6.1.1.4'
Cl Cl 0.1484 0.1585 'International Tables Vol C Tables 4.2.6.8 and 6.1.1.4'
Zn Zn 0.2839 1.4301 'International Tables Vol C Tables 4.2.6.8 and 6.1.1.4'
Eu Eu -0.1578 3.6682 'International Tables Vol C Tables 4.2.6.8 and 6.1.1.4'

loop_
_geom_angle_atom_site_label_1
_geom_angle_atom_site_label_2
_geom_angle_atom_site_label_3
_geom_angle
_geom_angle_site_symmetry_1
_geom_angle_site_symmetry_3
Cl3 Zn1 Cl4 109.98(17) . .
Cl3 Zn1 Cl1 108.54(10) . .
Cl4 Zn1 Cl1 109.46(11) . .
Cl3 Zn1 Cl2 112.02(16) . .
Cl4 Zn1 Cl2 106.28(16) . .
Cl1 Zn1 Cl2 110.51(10) . .
Cl5 Zn2 Cl6 110.91(11) . .
Cl5 Zn2 Cl8 110.93(18) . .
Cl6 Zn2 Cl8 109.1(2) . .
Cl5 Zn2 Cl7 109.44(13) . .
Cl6 Zn2 Cl7 111.71(19) . .
Cl8 Zn2 Cl7 104.6(3) . .
O1 Eu1 O3W 145.74(15) . .
O1 Eu1 O7 140.01(15) . 1_655
O3W Eu1 O7 72.76(15) . 1_655
O1 Eu1 O2W 104.54(16) . .
O3W Eu1 O2W 87.07(17) . .
O7 Eu1 O2W 81.88(15) 1_655 .
O1 Eu1 O2 79.90(15) . .
O3W Eu1 O2 74.30(16) . .
O7 Eu1 O2 136.77(15) 1_655 .
O2W Eu1 O2 69.20(15) . .
O1 Eu1 O1W 78.39(15) . .
O3W Eu1 O1W 107.98(17) . .
O7 Eu1 O1W 77.35(15) 1_655 .
O2W Eu1 O1W 149.06(15) . .
O2 Eu1 O1W 140.17(14) . .
O1 Eu1 O4W 79.72(17) . .
O3W Eu1 O4W 71.24(18) . .
O7 Eu1 O4W 120.84(16) 1_655 .
O2W Eu1 O4W 139.60(18) . .
O2 Eu1 O4W 72.23(16) . .
O1W Eu1 O4W 71.31(17) . .
O1 Eu1 O5W 69.34(15) . .
O3W Eu1 O5W 144.40(15) . .
O7 Eu1 O5W 75.35(16) 1_655 .
O2W Eu1 O5W 73.05(18) . .
O2 Eu1 O5W 122.38(17) . .
O1W Eu1 O5W 79.63(18) . .
O4W Eu1 O5W 141.09(19) . .
O10 Eu2 O4 140.35(15) . 1_455
O10 Eu2 O10W 144.88(15) . .
O4 Eu2 O10W 73.41(15) 1_455 .
O10 Eu2 O6W 78.94(15) . .
O4 Eu2 O6W 77.16(14) 1_455 .
O10W Eu2 O6W 108.21(17) . .
O10 Eu2 O7W 103.62(16) . .
O4 Eu2 O7W 82.00(15) 1_455 .
O10W Eu2 O7W 87.97(17) . .
O6W Eu2 O7W 148.34(15) . .
O10 Eu2 O11 79.43(15) . .
O4 Eu2 O11 136.80(15) 1_455 .
O10W Eu2 O11 73.81(16) . .
O6W Eu2 O11 140.44(15) . .
O7W Eu2 O11 69.46(15) . .
O10 Eu2 O8W 79.65(17) . .
O4 Eu2 O8W 120.94(16) 1_455 .
O10W Eu2 O8W 70.88(17) . .
O6W Eu2 O8W 71.53(17) . .
O7W Eu2 O8W 140.12(17) . .
O11 Eu2 O8W 72.26(16) . .
O10 Eu2 O9W 69.09(15) . .
O4 Eu2 O9W 75.78(15) 1_455 .
O10W Eu2 O9W 145.36(15) . .
O6W Eu2 O9W 79.57(18) . .
O7W Eu2 O9W 72.33(18) . .
O11 Eu2 O9W 121.96(17) . .
O8W Eu2 O9W 140.81(19) . .
O1 C1 N2 125.9(6) . .
O1 C1 N1 124.4(6) . .
N2 C1 N1 109.6(5) . .
N3 C2 N1 114.0(5) . .
N3 C2 C3 102.8(5) . .
N1 C2 C3 102.4(5) . .
N3 C2 H2 112.3 . .
N1 C2 H2 112.3 . .
C3 C2 H2 112.3 . .
N2 C3 N4 114.6(5) . .
N2 C3 C2 104.4(5) . .
N4 C3 C2 103.6(5) . .
N2 C3 H3 111.3 . .
N4 C3 H3 111.3 . .
C2 C3 H3 111.3 . .
O7 C4 N4 126.3(6) . .
O7 C4 N3 124.9(6) . .
N4 C4 N3 108.7(5) . .
N5 C5 N2 113.2(5) . .
N5 C5 H5A 108.9 . .
N2 C5 H5A 108.9 . .
N5 C5 H5B 108.9 . .
N2 C5 H5B 108.9 . .
H5A C5 H5B 107.8 . .
N4 C6 N7 112.4(5) . .
N4 C6 H6A 109.1 . .
N7 C6 H6A 109.1 . .
N4 C6 H6B 109.1 . .
N7 C6 H6B 109.1 . .
H6A C6 H6B 107.9 . .
O2 C7 N5 126.0(5) . .
O2 C7 N6 124.8(6) . .
N5 C7 N6 109.2(5) . .
N5 C8 N7 113.2(5) . .
N5 C8 C9 103.5(5) . .
N7 C8 C9 102.8(5) . .
N5 C8 H8 112.2 . .
N7 C8 H8 112.2 . .
C9 C8 H8 112.2 . .
N8 C9 N6 113.6(5) . .
N8 C9 C8 104.0(5) . .
N6 C9 C8 102.6(5) . .
N8 C9 H9 112.0 . .
N6 C9 H9 112.0 . .
C8 C9 H9 112.0 . .
O8 C10 N7 126.0(7) . .
O8 C10 N8 124.7(6) . .
N7 C10 N8 109.3(5) . .
N9 C11 N6 114.7(5) . .
N9 C11 H11A 108.6 . .
N6 C11 H11A 108.6 . .
N9 C11 H11B 108.6 . .
N6 C11 H11B 108.6 . .
H11A C11 H11B 107.6 . .
N8 C12 N11 114.8(5) . .
N8 C12 H12A 108.6 . .
N11 C12 H12A 108.6 . .
N8 C12 H12B 108.6 . .
N11 C12 H12B 108.6 . .
H12A C12 H12B 107.5 . .
O3 C13 N10 125.9(6) . .
O3 C13 N9 125.1(6) . .
N10 C13 N9 109.0(5) . .
N11 C14 N9 116.4(5) . .
N11 C14 C15 103.4(5) . .
N9 C14 C15 103.3(5) . .
N11 C14 H14 111.1 . .
N9 C14 H14 111.1 . .
C15 C14 H14 111.1 . .
N12 C15 N10 115.2(5) . .
N12 C15 C14 102.7(5) . .
N10 C15 C14 103.4(4) . .
N12 C15 H15 111.6 . .
N10 C15 H15 111.6 . .
C14 C15 H15 111.6 . .
O9 C16 N12 127.5(6) . .
O9 C16 N11 125.5(6) . .
N12 C16 N11 107.0(5) . .
N10 C17 N13 114.6(5) . .
N10 C17 H17A 108.6 . .
N13 C17 H17A 108.6 . .
N10 C17 H17B 108.6 . .
N13 C17 H17B 108.6 . .
H17A C17 H17B 107.6 . .
N15 C18 N12 113.2(5) . .
N15 C18 H18A 108.9 . .
N12 C18 H18A 108.9 . .
N15 C18 H18B 108.9 . .
N12 C18 H18B 108.9 . .
H18A C18 H18B 107.8 . .
O4 C19 N13 125.8(6) . .
O4 C19 N14 126.4(5) . .
N13 C19 N14 107.8(5) . .
N13 C20 N15 114.4(5) . .
N13 C20 C21 103.4(4) . .
N15 C20 C21 102.7(5) . .
N13 C20 H20 111.9 . .
N15 C20 H20 111.9 . .
C21 C20 H20 111.9 . .
N16 C21 N14 114.4(5) . .
N16 C21 C20 104.1(5) . .
N14 C21 C20 102.9(5) . .
N16 C21 H21 111.6 . .
N14 C21 H21 111.6 . .
C20 C21 H21 111.6 . .
O10 C22 N15 125.2(6) . .
O10 C22 N16 125.5(6) . .
N15 C22 N16 109.2(5) . .
N17 C23 N14 114.3(5) . .
N17 C23 H23A 108.7 . .
N14 C23 H23A 108.7 . .
N17 C23 H23B 108.7 . .
N14 C23 H23B 108.7 . .
H23A C23 H23B 107.6 . .
N19 C24 N16 112.0(5) . .
N19 C24 H24A 109.2 . .
N16 C24 H24A 109.2 . .
N19 C24 H24B 109.2 . .
N16 C24 H24B 109.2 . .
H24A C24 H24B 107.9 . .
O5 C25 N18 124.4(7) . .
O5 C25 N17 126.0(6) . .
N18 C25 N17 109.4(5) . .
N17 C26 N19 113.2(5) . .
N17 C26 C27 104.2(5) . .
N19 C26 C27 102.6(5) . .
N17 C26 H26 112.1 . .
N19 C26 H26 112.1 . .
C27 C26 H26 112.1 . .
N18 C27 N20 114.8(5) . .
N18 C27 C26 102.7(5) . .
N20 C27 C26 103.8(5) . .
N18 C27 H27 111.7 . .
N20 C27 H27 111.7 . .
C26 C27 H27 111.7 . .
O11 C28 N20 124.6(6) . .
O11 C28 N19 125.8(6) . .
N20 C28 N19 109.5(5) . .
N21 C29 N18 114.8(5) . .
N21 C29 H29A 108.6 . .
N18 C29 H29A 108.6 . .
N21 C29 H29B 108.6 . .
N18 C29 H29B 108.6 . .
H29A C29 H29B 107.5 . .
N23 C30 N20 115.0(5) . .
N23 C30 H30A 108.5 . .
N20 C30 H30A 108.5 . .
N23 C30 H30B 108.5 . .
N20 C30 H30B 108.5 . .
H30A C30 H30B 107.5 . .
O6 C31 N21 124.7(6) . .
O6 C31 N22 127.8(6) . .
N21 C31 N22 107.5(5) . .
N23 C32 N21 114.8(5) . .
N23 C32 C33 102.2(5) . .
N21 C32 C33 103.1(5) . .
N23 C32 H32 112.0 . .
N21 C32 H32 112.0 . .
C33 C32 H32 112.0 . .
N24 C33 N22 115.9(5) . .
N24 C33 C32 103.0(5) . .
N22 C33 C32 102.9(5) . .
N24 C33 H33 111.5 . .
N22 C33 H33 111.5 . .
C32 C33 H33 111.5 . .
O12 C34 N23 124.5(6) . .
O12 C34 N24 126.0(6) . .
N23 C34 N24 109.4(5) . .
N1 C35 N22 113.4(5) . .
N1 C35 H35A 108.9 . .
N22 C35 H35A 108.9 . .
N1 C35 H35B 108.9 . .
N22 C35 H35B 108.9 . .
H35A C35 H35B 107.7 . .
N3 C36 N24 113.4(5) . .
N3 C36 H36A 108.9 . .
N24 C36 H36A 108.9 . .
N3 C36 H36B 108.9 . .
N24 C36 H36B 108.9 . .
H36A C36 H36B 107.7 . .
C1 N1 C35 121.5(5) . .
C1 N1 C2 111.8(5) . .
C35 N1 C2 124.6(5) . .
C1 N2 C3 111.6(5) . .
C1 N2 C5 122.9(5) . .
C3 N2 C5 124.3(5) . .
C4 N3 C2 113.0(5) . .
C4 N3 C36 124.2(5) . .
C2 N3 C36 122.0(5) . .
C4 N4 C3 111.7(5) . .
C4 N4 C6 125.2(5) . .
C3 N4 C6 122.7(5) . .
C7 N5 C5 124.0(5) . .
C7 N5 C8 112.0(5) . .
C5 N5 C8 123.6(5) . .
C7 N6 C11 122.8(5) . .
C7 N6 C9 112.0(5) . .
C11 N6 C9 123.8(5) . .
C10 N7 C6 122.4(5) . .
C10 N7 C8 110.9(5) . .
C6 N7 C8 122.4(5) . .
C10 N8 C9 112.2(5) . .
C10 N8 C12 122.7(5) . .
C9 N8 C12 125.0(5) . .
C13 N9 C11 121.9(5) . .
C13 N9 C14 112.6(5) . .
C11 N9 C14 124.2(5) . .
C13 N10 C17 124.4(5) . .
C13 N10 C15 111.3(5) . .
C17 N10 C15 124.0(5) . .
C16 N11 C14 112.9(5) . .
C16 N11 C12 122.1(5) . .
C14 N11 C12 124.9(5) . .
C16 N12 C15 113.3(5) . .
C16 N12 C18 121.4(5) . .
C15 N12 C18 123.0(5) . .
C19 N13 C17 124.4(5) . .
C19 N13 C20 112.3(5) . .
C17 N13 C20 122.7(5) . .
C19 N14 C21 113.2(5) . .
C19 N14 C23 123.5(5) . .
C21 N14 C23 122.7(5) . .
C22 N15 C18 123.1(5) . .
C22 N15 C20 111.6(5) . .
C18 N15 C20 123.1(5) . .
C22 N16 C21 112.1(5) . .
C22 N16 C24 121.5(5) . .
C21 N16 C24 125.1(5) . .
C25 N17 C23 121.9(5) . .
C25 N17 C26 110.1(5) . .
C23 N17 C26 124.8(5) . .
C25 N18 C27 112.8(5) . .
C25 N18 C29 122.2(5) . .
C27 N18 C29 125.0(5) . .
C28 N19 C24 124.2(5) . .
C28 N19 C26 111.8(5) . .
C24 N19 C26 123.8(5) . .
C28 N20 C30 123.4(5) . .
C28 N20 C27 111.6(5) . .
C30 N20 C27 123.8(5) . .
C31 N21 C29 122.9(5) . .
C31 N21 C32 112.6(5) . .
C29 N21 C32 124.1(5) . .
C31 N22 C35 120.9(5) . .
C31 N22 C33 113.5(5) . .
C35 N22 C33 123.7(5) . .
C34 N23 C30 123.9(5) . .
C34 N23 C32 112.2(5) . .
C30 N23 C32 122.3(5) . .
C34 N24 C33 112.8(5) . .
C34 N24 C36 123.9(5) . .
C33 N24 C36 122.9(5) . .
C1 O1 Eu1 155.8(4) . .
C7 O2 Eu1 153.7(4) . .
C19 O4 Eu2 153.6(4) . 1_655
C4 O7 Eu1 154.3(4) . 1_455
C22 O10 Eu2 157.3(4) . .
C28 O11 Eu2 154.1(4) . .

loop_
_geom_bond_atom_site_label_1
_geom_bond_atom_site_label_2
_geom_bond_distance
_geom_bond_site_symmetry_2
Cl1 Zn1 2.248(2) .
Cl2 Zn1 2.255(3) .
Cl3 Zn1 2.245(3) .
Cl4 Zn1 2.245(3) .
Cl5 Zn2 2.230(3) .
Cl6 Zn2 2.230(3) .
Cl7 Zn2 2.240(4) .
Cl8 Zn2 2.232(4) .
O1W Eu1 2.416(5) .
O2W Eu1 2.407(5) .
O3W Eu1 2.393(5) .
O4W Eu1 2.428(5) .
O5W Eu1 2.450(4) .
O6W Eu2 2.409(5) .
O7W Eu2 2.418(5) .
O8W Eu2 2.427(4) .
O9W Eu2 2.461(5) .
O10W Eu2 2.400(4) .
Eu1 O1 2.337(4) .
Eu1 O7 2.405(4) 1_655
Eu1 O2 2.403(4) .
Eu2 O10 2.345(4) .
Eu2 O4 2.395(4) 1_455
Eu2 O11 2.425(4) .
C1 O1 1.229(7) .
C1 N2 1.353(8) .
C1 N1 1.361(8) .
C2 N3 1.437(7) .
C2 N1 1.455(8) .
C2 C3 1.544(8) .
C2 H2 0.9900 .
C3 N2 1.437(7) .
C3 N4 1.457(7) .
C3 H3 0.9900 .
C4 O7 1.223(7) .
C4 N4 1.350(8) .
C4 N3 1.361(8) .
C5 N5 1.433(8) .
C5 N2 1.441(7) .
C5 H5A 0.9800 .
C5 H5B 0.9800 .
C6 N4 1.455(8) .
C6 N7 1.449(8) .
C6 H6A 0.9800 .
C6 H6B 0.9800 .
C7 O2 1.240(7) .
C7 N5 1.353(7) .
C7 N6 1.357(8) .
C8 N5 1.447(7) .
C8 N7 1.475(7) .
C8 C9 1.545(9) .
C8 H8 0.9900 .
C9 N8 1.432(7) .
C9 N6 1.460(7) .
C9 H9 0.9900 .
C10 O8 1.214(7) .
C10 N7 1.362(8) .
C10 N8 1.367(8) .
C11 N9 1.436(7) .
C11 N6 1.448(8) .
C11 H11A 0.9800 .
C11 H11B 0.9800 .
C12 N8 1.439(8) .
C12 N11 1.444(8) .
C12 H12A 0.9800 .
C12 H12B 0.9800 .
C13 O3 1.228(7) .
C13 N10 1.361(8) .
C13 N9 1.363(8) .
C14 N11 1.429(8) .
C14 N9 1.447(7) .
C14 C15 1.540(9) .
C14 H14 0.9900 .
C15 N12 1.436(7) .
C15 N10 1.471(7) .
C15 H15 0.9900 .
C16 O9 1.207(7) .
C16 N12 1.360(8) .
C16 N11 1.371(8) .
C17 N10 1.423(8) .
C17 N13 1.450(7) .
C17 H17A 0.9800 .
C17 H17B 0.9800 .
C18 N15 1.424(8) .
C18 N12 1.452(8) .
C18 H18A 0.9800 .
C18 H18B 0.9800 .
C19 O4 1.224(7) .
C19 N13 1.359(7) .
C19 N14 1.361(7) .
C20 N13 1.449(7) .
C20 N15 1.466(7) .
C20 C21 1.541(8) .
C20 H20 0.9900 .
C21 N16 1.420(7) .
C21 N14 1.435(7) .
C21 H21 0.9900 .
C22 O10 1.215(7) .
C22 N15 1.342(8) .
C22 N16 1.372(8) .
C23 N17 1.429(8) .
C23 N14 1.468(8) .
C23 H23A 0.9800 .
C23 H23B 0.9800 .
C24 N19 1.436(8) .
C24 N16 1.456(7) .
C24 H24A 0.9800 .
C24 H24B 0.9800 .
C25 O5 1.225(8) .
C25 N18 1.343(8) .
C25 N17 1.367(8) .
C26 N17 1.448(8) .
C26 N19 1.465(7) .
C26 C27 1.534(9) .
C26 H26 0.9900 .
C27 N18 1.432(7) .
C27 N20 1.452(7) .
C27 H27 0.9900 .
C28 O11 1.220(7) .
C28 N20 1.353(8) .
C28 N19 1.347(7) .
C29 N21 1.415(8) .
C29 N18 1.470(8) .
C29 H29A 0.9800 .
C29 H29B 0.9800 .
C30 N23 1.432(8) .
C30 N20 1.452(8) .
C30 H30A 0.9800 .
C30 H30B 0.9800 .
C31 O6 1.195(7) .
C31 N21 1.372(8) .
C31 N22 1.375(8) .
C32 N23 1.450(7) .
C32 N21 1.472(7) .
C32 C33 1.556(9) .
C32 H32 0.9900 .
C33 N24 1.424(7) .
C33 N22 1.451(7) .
C33 H33 0.9900 .
C34 O12 1.246(7) .
C34 N23 1.338(8) .
C34 N24 1.343(8) .
C35 N1 1.423(8) .
C35 N22 1.439(8) .
C35 H35A 0.9800 .
C35 H35B 0.9800 .
C36 N3 1.457(8) .
C36 N24 1.465(8) .
C36 H36A 0.9800 .
C36 H36B 0.9800 .
O4 Eu2 2.395(4) 1_655
O7 Eu1 2.405(4) 1_455

loop_
_platon_squeeze_void_nr
_platon_squeeze_void_average_x
_platon_squeeze_void_average_y
_platon_squeeze_void_average_z
_platon_squeeze_void_volume
_platon_squeeze_void_count_electrons
_platon_squeeze_void_content
1 0.507 0.000 0.007 977 347 ' '
2 0.752 0.245 0.371 87 34 ' '
3 0.752 0.255 0.871 87 35 ' '
4 0.156 0.500 0.156 977 347 ' '
5 0.248 0.745 0.129 87 34 ' '
6 0.248 0.755 0.629 87 35 ' '
